data_7051540
loop_
_publ_author_name
'Rufanov, Konstantin A.'
'M\"uller, Bernd H.'
'Spannenberg, Anke'
'Rosenthal, Uwe'

_publ_section_title
;
 Synthesis and molecular structures of the first phosphoranylidene
 complexes of rare earth metals
;
_journal_issue 1
_journal_name_full 'New Journal of Chemistry'
_journal_page_first 29
_journal_paper_doi 10.1039/b514439f
_journal_volume 30
_journal_year 2006
_chemical_formula_moiety 'C60 H56 Lu2 O4 P2, 4(C6 H6)'
_chemical_formula_sum 'C84 H80 Lu2 O4 P2'
_chemical_formula_weight 1565.36
_chemical_name_common 'Lutetium betain-complex'
_chemical_name_systematic
;
?
;
_space_group_IT_number 14
_symmetry_cell_setting monoclinic
_symmetry_space_group_name_Hall '-P 2ybc'
_symmetry_space_group_name_H-M 'P 1 21/c 1'
_atom_sites_solution_hydrogens geom
_atom_sites_solution_primary direct
_atom_sites_solution_secondary difmap
_audit_creation_method SHELXL-97
_cell_angle_alpha 90.00
_cell_angle_beta 105.51(3)
_cell_angle_gamma 90.00
_cell_formula_units_Z 2
_cell_length_a 14.192(5)
_cell_length_b 12.461(4)
_cell_length_c 20.490(5)
_cell_measurement_reflns_used 5000
_cell_measurement_temperature 180(2)
_cell_measurement_theta_max 23.0
_cell_measurement_theta_min 3.0
_cell_volume 3491.6(19)
_computing_cell_refinement 'IPDS2.87 (Stoe & Cie, 1997)'
_computing_data_collection 'IPDS2.87 (Stoe & Cie, 1997)'
_computing_data_reduction 'IPDS2.87 (Stoe & Cie, 1997)'
_computing_molecular_graphics 'DIAMOND (Brandenburg, 1999)'
_computing_publication_material 'SHELXL97 (Sheldrick, 1997)'
_computing_structure_refinement 'SHELXL97 (Sheldrick, 1997)'
_computing_structure_solution 'SHELXS97 (Sheldrick, 1990)'
_diffrn_ambient_temperature 180(2)
_diffrn_detector_area_resol_mean 6.667
_diffrn_measured_fraction_theta_full 0.994
_diffrn_measured_fraction_theta_max 0.994
_diffrn_measurement_device 'Stoe IPDS diffractometer'
_diffrn_measurement_method '\f-oscill.,\f-incr.=1.4\%,157 exposures'
_diffrn_radiation_monochromator 'planar graphite'
_diffrn_radiation_source 'fine-focus sealed X-ray tube'
_diffrn_radiation_type MoK\a
_diffrn_radiation_wavelength 0.71073
_diffrn_reflns_av_R_equivalents 0.2200
_diffrn_reflns_av_sigmaI/netI 0.1849
_diffrn_reflns_limit_h_max 15
_diffrn_reflns_limit_h_min -15
_diffrn_reflns_limit_k_max 13
_diffrn_reflns_limit_k_min -13
_diffrn_reflns_limit_l_max 22
_diffrn_reflns_limit_l_min -22
_diffrn_reflns_number 17113
_diffrn_reflns_theta_full 23.26
_diffrn_reflns_theta_max 23.26
_diffrn_reflns_theta_min 2.60
_diffrn_standards_decay_% 0
_diffrn_standards_interval_count 0
_diffrn_standards_interval_time 0
_diffrn_standards_number 0
_exptl_absorpt_coefficient_mu 2.908
_exptl_absorpt_correction_T_max 0.558
_exptl_absorpt_correction_T_min 0.366
_exptl_absorpt_correction_type refdelf
_exptl_absorpt_process_details
;
The correction was carried out by ABSCOR (Stoe, 1997), a modification of
DIFABS (Walker, N. & Stuart, D. (1983). Acta Cryst. A39, 158-166.
In contrary to DIFABS, ABSCOR loads F^2^ values instead of F ones.
;
_exptl_crystal_colour light-yellow
_exptl_crystal_density_diffrn 1.489
_exptl_crystal_density_method none
_exptl_crystal_description block
_exptl_crystal_F_000 1576
_exptl_crystal_size_max 0.40
_exptl_crystal_size_mid 0.28
_exptl_crystal_size_min 0.20
_refine_diff_density_max 2.476
_refine_diff_density_min -2.770
_refine_diff_density_rms 0.224
_refine_ls_extinction_coef 0.0019(6)
_refine_ls_extinction_expression Fc^*^=kFc[1+0.001xFc^2^\l^3^/sin(2\q)]^-1/4^
_refine_ls_extinction_method SHELXL
_refine_ls_goodness_of_fit_ref 0.928
_refine_ls_hydrogen_treatment constr
_refine_ls_matrix_type full
_refine_ls_number_parameters 393
_refine_ls_number_reflns 4979
_refine_ls_number_restraints 0
_refine_ls_restrained_S_all 0.928
_refine_ls_R_factor_all 0.1371
_refine_ls_R_factor_gt 0.0843
_refine_ls_shift/su_max 0.005
_refine_ls_shift/su_mean 0.000
_refine_ls_structure_factor_coef Fsqd
_refine_ls_weighting_details 'calc w=1/[\s^2^(Fo^2^)+(0.1598P)^2^] where P=(Fo^2^+2Fc^2^)/3'
_refine_ls_weighting_scheme calc
_refine_ls_wR_factor_gt 0.1929
_refine_ls_wR_factor_ref 0.2278
_reflns_number_gt 2802
_reflns_number_total 4979
_reflns_threshold_expression I>2sigma(I)
_cod_data_source_file b514439f.txt
_cod_data_source_block ruf2a
_cod_depositor_comments
;
The following automatic conversions were performed:
'_symmetry_cell_setting' value 'Monoclinic' changed to 'monoclinic'
according to '/home/saulius/struct/CIF-dictionaries/cif_core.dic'
dictionary named 'cif_core.dic' version 2.4.1 from 2010-06-29.

Automatic conversion script
Id: cif_fix_enum 1527 2010-12-29 10:47:43Z saulius 
;
_cod_original_cell_volume 3491.6(18)
_cod_original_sg_symbol_H-M 'P 21/c'
_cod_database_code 7051540

loop_
_symmetry_equiv_pos_as_xyz
'x, y, z'
'-x, y+1/2, -z+1/2'
'-x, -y, -z'
'x, -y-1/2, z-1/2'

loop_
_atom_site_label
_atom_site_type_symbol
_atom_site_fract_x
_atom_site_fract_y
_atom_site_fract_z
_atom_site_U_iso_or_equiv
_atom_site_adp_type
_atom_site_occupancy
_atom_site_symmetry_multiplicity
_atom_site_calc_flag
_atom_site_refinement_flags
_atom_site_disorder_assembly
_atom_site_disorder_group
C1 C 0.0288(12) 0.0835(11) 1.0668(8) 0.049(3) Uani 1 1 d . . .
C2 C 0.1035(16) 0.0496(13) 1.1299(10) 0.062(5) Uani 1 1 d . . .
C3 C 0.1940(17) 0.0160(13) 1.1256(10) 0.065(5) Uani 1 1 d . . .
C4 C 0.2661(16) -0.0230(16) 1.1811(11) 0.070(5) Uani 1 1 d . . .
H4 H 0.3281 -0.0428 1.1755 0.084 Uiso 1 1 calc R . .
C5 C 0.2484(16) -0.0333(16) 1.2444(11) 0.072(5) Uani 1 1 d . . .
H5 H 0.2960 -0.0632 1.2817 0.086 Uiso 1 1 calc R . .
C6 C 0.1537(18) 0.0036(17) 1.2512(12) 0.078(6) Uani 1 1 d . . .
H6 H 0.1387 0.0021 1.2936 0.094 Uiso 1 1 calc R . .
C7 C 0.0878(16) 0.0400(16) 1.1946(9) 0.064(5) Uani 1 1 d . . .
H7 H 0.0255 0.0609 1.1991 0.077 Uiso 1 1 calc R . .
C8 C 0.3039(18) -0.005(2) 1.0538(13) 0.081(6) Uani 1 1 d . . .
H8A H 0.3053 0.0049 1.0066 0.122 Uiso 1 1 calc R . .
H8B H 0.3150 -0.0808 1.0662 0.122 Uiso 1 1 calc R . .
H8C H 0.3554 0.0387 1.0834 0.122 Uiso 1 1 calc R . .
C9 C 0.236(2) 0.2755(19) 1.0215(15) 0.097(8) Uani 1 1 d . . .
H9A H 0.3002 0.2396 1.0357 0.116 Uiso 1 1 calc R . .
H9B H 0.2031 0.2662 1.0582 0.116 Uiso 1 1 calc R . .
C10 C 0.250(3) 0.389(2) 1.0115(19) 0.133(13) Uani 1 1 d . . .
H10A H 0.3191 0.4098 1.0303 0.160 Uiso 1 1 calc R . .
H10B H 0.2083 0.4333 1.0328 0.160 Uiso 1 1 calc R . .
C11 C 0.220(3) 0.399(2) 0.9372(19) 0.127(12) Uani 1 1 d . . .
H11A H 0.2777 0.4105 0.9199 0.153 Uiso 1 1 calc R . .
H11B H 0.1756 0.4617 0.9239 0.153 Uiso 1 1 calc R . .
C12 C 0.167(2) 0.2974(17) 0.9073(12) 0.083(7) Uani 1 1 d . . .
H12A H 0.0968 0.3116 0.8863 0.100 Uiso 1 1 calc R . .
H12B H 0.1963 0.2670 0.8726 0.100 Uiso 1 1 calc R . .
C13 C 0.1620(14) -0.0229(11) 0.8952(9) 0.053(4) Uani 1 1 d . . .
C14 C 0.1492(16) -0.1365(13) 0.8927(10) 0.061(5) Uani 1 1 d . . .
C15 C 0.2019(16) -0.2059(17) 0.8604(10) 0.070(5) Uani 1 1 d . . .
H15 H 0.1856 -0.2800 0.8560 0.084 Uiso 1 1 calc R . .
C16 C 0.2768(16) -0.1674(19) 0.8353(11) 0.074(5) Uani 1 1 d . . .
H16 H 0.3129 -0.2133 0.8139 0.089 Uiso 1 1 calc R . .
C17 C 0.2963(17) -0.0591(17) 0.8430(12) 0.077(6) Uani 1 1 d . . .
H17 H 0.3497 -0.0319 0.8282 0.092 Uiso 1 1 calc R . .
C18 C 0.2455(15) 0.0099(17) 0.8698(11) 0.071(5) Uani 1 1 d . . .
H18 H 0.2638 0.0834 0.8726 0.085 Uiso 1 1 calc R . .
C19 C 0.1086(14) -0.2216(13) 1.0122(11) 0.063(5) Uani 1 1 d . . .
C20 C 0.2014(17) -0.2785(14) 1.0297(12) 0.075(6) Uani 1 1 d . . .
H20 H 0.2313 -0.2932 0.9943 0.090 Uiso 1 1 calc R . .
C21 C 0.2489(14) -0.3126(15) 1.0937(11) 0.068(5) Uani 1 1 d . . .
H21 H 0.3098 -0.3492 1.1028 0.081 Uiso 1 1 calc R . .
C22 C 0.2023(15) -0.2905(13) 1.1460(11) 0.067(5) Uani 1 1 d . . .
H22 H 0.2315 -0.3146 1.1908 0.081 Uiso 1 1 calc R . .
C23 C 0.111(2) -0.2315(15) 1.1314(11) 0.080(6) Uani 1 1 d . . .
H23 H 0.0831 -0.2147 1.1677 0.096 Uiso 1 1 calc R . .
C24 C 0.0624(14) -0.1992(12) 1.0674(9) 0.053(4) Uani 1 1 d . . .
C25 C 0.0020(15) -0.3005(14) 0.8826(12) 0.067(5) Uani 1 1 d . . .
C26 C -0.0187(18) -0.3045(16) 0.8125(11) 0.075(6) Uani 1 1 d . . .
H26 H -0.0044 -0.2441 0.7885 0.090 Uiso 1 1 calc R . .
C27 C -0.0598(16) -0.3952(15) 0.7771(11) 0.069(5) Uani 1 1 d . . .
H27 H -0.0752 -0.3960 0.7290 0.083 Uiso 1 1 calc R . .
C28 C -0.0781(17) -0.4832(17) 0.8110(13) 0.082(7) Uani 1 1 d . . .
H28 H -0.1074 -0.5452 0.7869 0.098 Uiso 1 1 calc R . .
C29 C -0.0534(16) -0.4815(13) 0.8816(11) 0.067(5) Uani 1 1 d . . .
H29 H -0.0638 -0.5441 0.9052 0.080 Uiso 1 1 calc R . .
C30 C -0.0146(18) -0.3917(14) 0.9180(12) 0.074(6) Uani 1 1 d . . .
H30 H 0.0007 -0.3915 0.9661 0.089 Uiso 1 1 calc R . .
C31 C 0.454(2) -0.316(3) 0.9860(15) 0.17(2) Uani 1 1 d G . .
H31 H 0.4207 -0.3504 0.9449 0.203 Uiso 1 1 calc R . .
C32 C 0.482(2) -0.3742(19) 1.0458(19) 0.160(17) Uani 1 1 d G . .
H32 H 0.4684 -0.4489 1.0456 0.192 Uiso 1 1 calc R . .
C33 C 0.530(2) -0.323(2) 1.1059(14) 0.138(13) Uani 1 1 d G . .
H33 H 0.5495 -0.3634 1.1467 0.166 Uiso 1 1 calc R . .
C34 C 0.550(2) -0.214(2) 1.1061(12) 0.149(16) Uani 1 1 d G . .
H34 H 0.5828 -0.1795 1.1472 0.179 Uiso 1 1 calc R . .
C35 C 0.521(2) -0.1557(18) 1.0463(16) 0.132(12) Uani 1 1 d G . .
H35 H 0.5350 -0.0810 1.0465 0.158 Uiso 1 1 calc R . .
C36 C 0.473(2) -0.206(3) 0.9862(12) 0.18(2) Uani 1 1 d G . .
H36 H 0.4539 -0.1664 0.9453 0.213 Uiso 1 1 calc R . .
C37 C 0.428(4) 0.2186(17) 1.2143(15) 0.17(2) Uani 1 1 d G . .
H37 H 0.4424 0.1443 1.2208 0.209 Uiso 1 1 calc R . .
C38 C 0.502(2) 0.291(3) 1.2141(16) 0.18(2) Uani 1 1 d G . .
H38 H 0.5673 0.2667 1.2205 0.213 Uiso 1 1 calc R . .
C39 C 0.4809(16) 0.400(3) 1.2046(14) 0.17(2) Uani 1 1 d G . .
H39 H 0.5316 0.4497 1.2045 0.210 Uiso 1 1 calc R . .
C40 C 0.385(2) 0.4360(17) 1.1952(12) 0.142(17) Uani 1 1 d G . .
H40 H 0.3710 0.5103 1.1887 0.170 Uiso 1 1 calc R . .
C41 C 0.3113(13) 0.363(3) 1.1954(12) 0.138(16) Uani 1 1 d G . .
H41 H 0.2461 0.3879 1.1890 0.165 Uiso 1 1 calc R . .
C42 C 0.332(3) 0.255(3) 1.2049(14) 0.20(3) Uani 1 1 d G . .
H42 H 0.2818 0.2049 1.2050 0.239 Uiso 1 1 calc R . .
O1 O 0.2106(10) 0.0276(10) 1.0613(7) 0.067(3) Uani 1 1 d . . .
O2 O 0.1793(12) 0.2271(9) 0.9625(8) 0.081(4) Uani 1 1 d . . .
P P 0.0534(4) -0.1794(3) 0.9295(3) 0.0587(11) Uani 1 1 d . . .
Lu Lu 0.07525(6) 0.07968(5) 0.96466(4) 0.0556(3) Uani 1 1 d . . .

loop_
_atom_site_aniso_label
_atom_site_aniso_U_11
_atom_site_aniso_U_22
_atom_site_aniso_U_33
_atom_site_aniso_U_23
_atom_site_aniso_U_13
_atom_site_aniso_U_12
C1 0.076(10) 0.025(6) 0.042(8) -0.008(6) 0.008(7) -0.017(7)
C2 0.084(13) 0.042(8) 0.063(12) -0.009(7) 0.023(10) -0.003(8)
C3 0.096(15) 0.041(8) 0.055(11) -0.005(7) 0.017(11) -0.010(9)
C4 0.069(12) 0.064(11) 0.066(13) -0.003(9) 0.000(10) -0.010(9)
C5 0.079(13) 0.069(11) 0.060(12) 0.026(9) 0.006(10) 0.025(10)
C6 0.094(16) 0.067(11) 0.074(15) -0.004(10) 0.023(13) -0.005(11)
C7 0.071(12) 0.071(11) 0.042(10) 0.003(8) 0.003(9) 0.005(9)
C8 0.083(15) 0.085(14) 0.077(15) 0.008(11) 0.024(12) 0.003(12)
C9 0.100(18) 0.070(13) 0.100(19) -0.003(12) -0.009(15) -0.032(12)
C10 0.20(4) 0.074(15) 0.12(3) -0.017(16) 0.03(3) -0.06(2)
C11 0.17(3) 0.086(18) 0.11(3) 0.016(17) 0.01(2) -0.015(19)
C12 0.109(18) 0.062(11) 0.083(16) 0.014(10) 0.033(14) -0.020(11)
C13 0.072(11) 0.031(7) 0.059(11) -0.010(6) 0.021(9) 0.015(7)
C14 0.083(13) 0.046(9) 0.061(11) 0.007(7) 0.032(10) 0.002(8)
C15 0.080(14) 0.068(11) 0.060(12) -0.007(9) 0.015(10) 0.002(10)
C16 0.070(13) 0.086(14) 0.067(13) -0.014(10) 0.022(11) 0.005(10)
C17 0.080(14) 0.078(13) 0.078(14) -0.001(10) 0.032(12) -0.011(10)
C18 0.072(13) 0.065(11) 0.078(14) -0.001(10) 0.023(11) -0.022(9)
C19 0.064(11) 0.050(9) 0.087(14) -0.008(9) 0.039(10) -0.004(8)
C20 0.088(14) 0.042(8) 0.093(16) 0.013(9) 0.018(12) 0.027(9)
C21 0.056(11) 0.061(10) 0.073(13) 0.019(9) -0.005(10) -0.004(8)
C22 0.074(13) 0.042(8) 0.077(14) 0.008(8) 0.006(11) 0.005(8)
C23 0.14(2) 0.044(9) 0.062(13) -0.006(8) 0.026(13) -0.004(11)
C24 0.072(11) 0.043(7) 0.044(10) 0.000(7) 0.014(8) -0.002(7)
C25 0.073(12) 0.047(8) 0.088(15) -0.012(9) 0.033(11) 0.002(8)
C26 0.104(17) 0.060(10) 0.065(13) -0.012(9) 0.031(12) -0.010(10)
C27 0.084(13) 0.059(10) 0.068(13) -0.019(9) 0.024(11) -0.009(9)
C28 0.077(14) 0.067(12) 0.093(18) -0.034(12) 0.008(12) -0.013(10)
C29 0.084(13) 0.036(8) 0.076(14) -0.002(8) 0.016(11) 0.010(8)
C30 0.101(16) 0.044(9) 0.077(14) -0.006(8) 0.023(12) -0.014(9)
C31 0.10(3) 0.20(5) 0.18(5) -0.10(4) 0.00(3) 0.00(3)
C32 0.13(3) 0.18(4) 0.17(4) -0.02(4) 0.05(3) -0.05(3)
C33 0.16(4) 0.16(3) 0.10(3) 0.02(2) 0.04(2) 0.00(3)
C34 0.18(4) 0.12(3) 0.13(3) 0.02(2) 0.03(3) -0.07(3)
C35 0.11(3) 0.14(3) 0.14(3) 0.01(3) 0.02(2) 0.01(2)
C36 0.16(4) 0.17(4) 0.18(5) 0.05(4) 0.00(4) 0.00(3)
C37 0.26(7) 0.09(2) 0.17(5) -0.04(2) 0.05(5) 0.01(3)
C38 0.18(5) 0.21(5) 0.18(4) 0.05(4) 0.10(4) 0.08(4)
C39 0.064(17) 0.30(7) 0.15(3) 0.11(4) 0.009(18) -0.02(3)
C40 0.22(5) 0.079(17) 0.09(2) -0.010(15) -0.02(3) 0.04(2)
C41 0.068(16) 0.25(5) 0.09(2) -0.02(3) 0.015(15) -0.01(2)
C42 0.36(10) 0.13(3) 0.11(3) -0.03(3) 0.06(4) -0.11(5)
O1 0.073(8) 0.059(7) 0.071(9) 0.003(6) 0.021(7) -0.002(6)
O2 0.108(11) 0.040(6) 0.098(11) -0.001(6) 0.034(9) -0.026(7)
P 0.077(3) 0.041(2) 0.057(3) -0.0068(18) 0.017(2) -0.002(2)
Lu 0.0742(5) 0.0384(4) 0.0551(5) -0.0010(4) 0.0190(3) -0.0020(4)

loop_
_atom_type_symbol
_atom_type_description
_atom_type_scat_dispersion_real
_atom_type_scat_dispersion_imag
_atom_type_scat_source
C C 0.0033 0.0016 'International Tables Vol C Tables 4.2.6.8 and 6.1.1.4'
H H 0.0000 0.0000 'International Tables Vol C Tables 4.2.6.8 and 6.1.1.4'
O O 0.0106 0.0060 'International Tables Vol C Tables 4.2.6.8 and 6.1.1.4'
P P 0.1023 0.0942 'International Tables Vol C Tables 4.2.6.8 and 6.1.1.4'
Lu Lu -0.4720 5.8584 'International Tables Vol C Tables 4.2.6.8 and 6.1.1.4'

loop_
_geom_angle_atom_site_label_1
_geom_angle_atom_site_label_2
_geom_angle_atom_site_label_3
_geom_angle
_geom_angle_site_symmetry_1
_geom_angle_site_symmetry_3
_geom_angle_publ_flag
C2 C1 P 120.0(11) . 3_557 ?
C2 C1 Lu 117.3(12) . . ?
P C1 Lu 114.5(8) 3_557 . ?
C2 C1 Lu 103.1(9) . 3_557 ?
P C1 Lu 102.8(7) 3_557 3_557 ?
Lu C1 Lu 92.3(5) . 3_557 ?
C3 C2 C7 114.8(19) . . ?
C3 C2 C1 119.2(17) . . ?
C7 C2 C1 125.7(18) . . ?
C2 C3 C4 123.1(19) . . ?
C2 C3 O1 114.9(18) . . ?
C4 C3 O1 122(2) . . ?
C5 C4 C3 121(2) . . ?
C5 C4 H4 119.5 . . ?
C3 C4 H4 119.5 . . ?
C4 C5 C6 117.3(19) . . ?
C4 C5 H5 121.4 . . ?
C6 C5 H5 121.4 . . ?
C7 C6 C5 118(2) . . ?
C7 C6 H6 121.2 . . ?
C5 C6 H6 121.2 . . ?
C6 C7 C2 126(2) . . ?
C6 C7 H7 117.0 . . ?
C2 C7 H7 117.0 . . ?
O1 C8 H8A 109.5 . . ?
O1 C8 H8B 109.5 . . ?
H8A C8 H8B 109.5 . . ?
O1 C8 H8C 109.5 . . ?
H8A C8 H8C 109.5 . . ?
H8B C8 H8C 109.5 . . ?
O2 C9 C10 112(2) . . ?
O2 C9 H9A 109.3 . . ?
C10 C9 H9A 109.3 . . ?
O2 C9 H9B 109.3 . . ?
C10 C9 H9B 109.3 . . ?
H9A C9 H9B 108.0 . . ?
C9 C10 C11 103(2) . . ?
C9 C10 H10A 111.2 . . ?
C11 C10 H10A 111.2 . . ?
C9 C10 H10B 111.2 . . ?
C11 C10 H10B 111.2 . . ?
H10A C10 H10B 109.2 . . ?
C10 C11 C12 109(2) . . ?
C10 C11 H11A 110.0 . . ?
C12 C11 H11A 110.0 . . ?
C10 C11 H11B 110.0 . . ?
C12 C11 H11B 110.0 . . ?
H11A C11 H11B 108.3 . . ?
O2 C12 C11 105(2) . . ?
O2 C12 H12A 110.8 . . ?
C11 C12 H12A 110.8 . . ?
O2 C12 H12B 110.8 . . ?
C11 C12 H12B 110.8 . . ?
H12A C12 H12B 108.9 . . ?
C14 C13 C18 111.6(15) . . ?
C14 C13 Lu 117.1(13) . . ?
C18 C13 Lu 129.2(12) . . ?
C15 C14 C13 123.0(17) . . ?
C15 C14 P 124.4(14) . . ?
C13 C14 P 112.5(13) . . ?
C16 C15 C14 121.0(19) . . ?
C16 C15 H15 119.5 . . ?
C14 C15 H15 119.5 . . ?
C17 C16 C15 116.6(19) . . ?
C17 C16 H16 121.7 . . ?
C15 C16 H16 121.7 . . ?
C18 C17 C16 124(2) . . ?
C18 C17 H17 117.8 . . ?
C16 C17 H17 117.8 . . ?
C17 C18 C13 122.9(17) . . ?
C17 C18 H18 118.6 . . ?
C13 C18 H18 118.6 . . ?
C20 C19 C24 117(2) . . ?
C20 C19 P 121.9(15) . . ?
C24 C19 P 120.6(14) . . ?
C21 C20 C19 125(2) . . ?
C21 C20 H20 117.7 . . ?
C19 C20 H20 117.7 . . ?
C20 C21 C22 116.7(19) . . ?
C20 C21 H21 121.6 . . ?
C22 C21 H21 121.6 . . ?
C21 C22 C23 120.8(19) . . ?
C21 C22 H22 119.6 . . ?
C23 C22 H22 119.6 . . ?
C24 C23 C22 122(2) . . ?
C24 C23 H23 118.8 . . ?
C22 C23 H23 118.8 . . ?
C23 C24 C19 118.0(19) . . ?
C23 C24 Lu 127.2(14) . 3_557 ?
C19 C24 Lu 113.7(12) . 3_557 ?
C26 C25 C30 119.3(18) . . ?
C26 C25 P 121.1(15) . . ?
C30 C25 P 119.6(17) . . ?
C27 C26 C25 121(2) . . ?
C27 C26 H26 119.5 . . ?
C25 C26 H26 119.5 . . ?
C28 C27 C26 120(2) . . ?
C28 C27 H27 120.0 . . ?
C26 C27 H27 120.0 . . ?
C27 C28 C29 119.2(18) . . ?
C27 C28 H28 120.4 . . ?
C29 C28 H28 120.4 . . ?
C30 C29 C28 121.9(19) . . ?
C30 C29 H29 119.0 . . ?
C28 C29 H29 119.0 . . ?
C29 C30 C25 118(2) . . ?
C29 C30 H30 120.8 . . ?
C25 C30 H30 120.8 . . ?
C32 C31 C36 120.0 . . ?
C32 C31 H31 120.0 . . ?
C36 C31 H31 120.0 . . ?
C33 C32 C31 120.0 . . ?
C33 C32 H32 120.0 . . ?
C31 C32 H32 120.0 . . ?
C32 C33 C34 120.0 . . ?
C32 C33 H33 120.0 . . ?
C34 C33 H33 120.0 . . ?
C35 C34 C33 120.0 . . ?
C35 C34 H34 120.0 . . ?
C33 C34 H34 120.0 . . ?
C34 C35 C36 120.0 . . ?
C34 C35 H35 120.0 . . ?
C36 C35 H35 120.0 . . ?
C35 C36 C31 120.0 . . ?
C35 C36 H36 120.0 . . ?
C31 C36 H36 120.0 . . ?
C38 C37 C42 120.0 . . ?
C38 C37 H37 120.0 . . ?
C42 C37 H37 120.0 . . ?
C39 C38 C37 120.0 . . ?
C39 C38 H38 120.0 . . ?
C37 C38 H38 120.0 . . ?
C38 C39 C40 120.0 . . ?
C38 C39 H39 120.0 . . ?
C40 C39 H39 120.0 . . ?
C39 C40 C41 120.0 . . ?
C39 C40 H40 120.0 . . ?
C41 C40 H40 120.0 . . ?
C42 C41 C40 120.0 . . ?
C42 C41 H41 120.0 . . ?
C40 C41 H41 120.0 . . ?
C41 C42 C37 120.0 . . ?
C41 C42 H42 120.0 . . ?
C37 C42 H42 120.0 . . ?
C3 O1 C8 117.5(16) . . ?
C3 O1 Lu 119.5(12) . . ?
C8 O1 Lu 122.4(12) . . ?
C9 O2 C12 110.3(16) . . ?
C9 O2 Lu 122.4(14) . . ?
C12 O2 Lu 123.8(14) . . ?
C1 P C19 107.8(8) 3_557 . ?
C1 P C14 114.6(8) 3_557 . ?
C19 P C14 107.6(9) . . ?
C1 P C25 115.1(8) 3_557 . ?
C19 P C25 105.9(9) . . ?
C14 P C25 105.3(9) . . ?
C1 P Lu 47.4(5) 3_557 . ?
C19 P Lu 95.2(6) . . ?
C14 P Lu 76.3(6) . . ?
C25 P Lu 156.9(7) . . ?
C1 Lu O2 109.0(5) . . ?
C1 Lu C24 80.2(6) . 3_557 ?
O2 Lu C24 88.8(6) . 3_557 ?
C1 Lu O1 68.4(5) . . ?
O2 Lu O1 82.1(5) . . ?
C24 Lu O1 142.1(5) 3_557 . ?
C1 Lu C13 145.3(6) . . ?
O2 Lu C13 88.9(6) . . ?
C24 Lu C13 131.0(6) 3_557 . ?
O1 Lu C13 85.7(5) . . ?
C1 Lu C1 87.7(5) . 3_557 ?
O2 Lu C1 163.3(5) . 3_557 ?
C24 Lu C1 93.0(6) 3_557 3_557 ?
O1 Lu C1 106.0(5) . 3_557 ?
C13 Lu C1 77.4(6) . 3_557 ?
C1 Lu P 100.4(3) . . ?
O2 Lu P 141.0(4) . . ?
C24 Lu P 121.6(4) 3_557 . ?
O1 Lu P 85.7(3) . . ?
C13 Lu P 53.2(4) . . ?
C1 Lu P 29.8(4) 3_557 . ?
C1 Lu Lu 45.4(3) . 3_557 ?
O2 Lu Lu 154.4(4) . 3_557 ?
C24 Lu Lu 85.6(4) 3_557 3_557 ?
O1 Lu Lu 87.1(3) . 3_557 ?
C13 Lu Lu 113.4(4) . 3_557 ?
C1 Lu Lu 42.3(3) 3_557 3_557 ?
P Lu Lu 60.26(9) . 3_557 ?

loop_
_geom_bond_atom_site_label_1
_geom_bond_atom_site_label_2
_geom_bond_distance
_geom_bond_site_symmetry_2
_geom_bond_publ_flag
C1 C2 1.50(3) . ?
C1 P 1.686(17) 3_557 ?
C1 Lu 2.358(15) . ?
C1 Lu 2.494(13) 3_557 ?
C2 C3 1.38(3) . ?
C2 C7 1.41(3) . ?
C3 C4 1.40(3) . ?
C3 O1 1.41(2) . ?
C4 C5 1.39(3) . ?
C4 H4 0.9500 . ?
C5 C6 1.46(3) . ?
C5 H5 0.9500 . ?
C6 C7 1.36(3) . ?
C6 H6 0.9500 . ?
C7 H7 0.9500 . ?
C8 O1 1.43(3) . ?
C8 H8A 0.9800 . ?
C8 H8B 0.9800 . ?
C8 H8C 0.9800 . ?
C9 O2 1.40(3) . ?
C9 C10 1.45(3) . ?
C9 H9A 0.9900 . ?
C9 H9B 0.9900 . ?
C10 C11 1.47(5) . ?
C10 H10A 0.9900 . ?
C10 H10B 0.9900 . ?
C11 C12 1.52(4) . ?
C11 H11A 0.9900 . ?
C11 H11B 0.9900 . ?
C12 O2 1.40(3) . ?
C12 H12A 0.9900 . ?
C12 H12B 0.9900 . ?
C13 C14 1.43(2) . ?
C13 C18 1.47(3) . ?
C13 Lu 2.472(14) . ?
C14 C15 1.42(3) . ?
C14 P 1.804(18) . ?
C15 C16 1.38(3) . ?
C15 H15 0.9500 . ?
C16 C17 1.38(3) . ?
C16 H16 0.9500 . ?
C17 C18 1.33(3) . ?
C17 H17 0.9500 . ?
C18 H18 0.9500 . ?
C19 C20 1.45(3) . ?
C19 C24 1.48(2) . ?
C19 P 1.75(2) . ?
C20 C21 1.37(3) . ?
C20 H20 0.9500 . ?
C21 C22 1.43(3) . ?
C21 H21 0.9500 . ?
C22 C23 1.46(3) . ?
C22 H22 0.9500 . ?
C23 C24 1.37(3) . ?
C23 H23 0.9500 . ?
C24 Lu 2.404(18) 3_557 ?
C25 C26 1.39(3) . ?
C25 C30 1.40(3) . ?
C25 P 1.833(19) . ?
C26 C27 1.39(3) . ?
C26 H26 0.9500 . ?
C27 C28 1.36(3) . ?
C27 H27 0.9500 . ?
C28 C29 1.39(3) . ?
C28 H28 0.9500 . ?
C29 C30 1.38(3) . ?
C29 H29 0.9500 . ?
C30 H30 0.9500 . ?
C31 C32 1.3900 . ?
C31 C36 1.3900 . ?
C31 H31 0.9500 . ?
C32 C33 1.3900 . ?
C32 H32 0.9500 . ?
C33 C34 1.3900 . ?
C33 H33 0.9500 . ?
C34 C35 1.3900 . ?
C34 H34 0.9500 . ?
C35 C36 1.3900 . ?
C35 H35 0.9500 . ?
C36 H36 0.9500 . ?
C37 C38 1.3900 . ?
C37 C42 1.3900 . ?
C37 H37 0.9500 . ?
C38 C39 1.3900 . ?
C38 H38 0.9500 . ?
C39 C40 1.3900 . ?
C39 H39 0.9500 . ?
C40 C41 1.3900 . ?
C40 H40 0.9500 . ?
C41 C42 1.3900 . ?
C41 H41 0.9500 . ?
C42 H42 0.9500 . ?
O1 Lu 2.449(15) . ?
O2 Lu 2.364(12) . ?
P C1 1.686(17) 3_557 ?
P Lu 3.305(4) . ?
Lu C24 2.404(18) 3_557 ?
Lu C1 2.494(13) 3_557 ?
Lu Lu 3.5011(16) 3_557 ?

loop_
_geom_torsion_atom_site_label_1
_geom_torsion_atom_site_label_2
_geom_torsion_atom_site_label_3
_geom_torsion_atom_site_label_4
_geom_torsion
_geom_torsion_site_symmetry_1
_geom_torsion_site_symmetry_2
_geom_torsion_site_symmetry_3
_geom_torsion_site_symmetry_4
_geom_torsion_publ_flag
P C1 C2 C3 -148.3(13) 3_557 . . . ?
Lu C1 C2 C3 -1.4(19) . . . . ?
Lu C1 C2 C3 98.3(15) 3_557 . . . ?
P C1 C2 C7 37(2) 3_557 . . . ?
Lu C1 C2 C7 -175.8(14) . . . . ?
Lu C1 C2 C7 -76.1(18) 3_557 . . . ?
C7 C2 C3 C4 -1(3) . . . . ?
C1 C2 C3 C4 -176.1(16) . . . . ?
C7 C2 C3 O1 -178.7(15) . . . . ?
C1 C2 C3 O1 6(2) . . . . ?
C2 C3 C4 C5 2(3) . . . . ?
O1 C3 C4 C5 179.6(18) . . . . ?
C3 C4 C5 C6 -3(3) . . . . ?
C4 C5 C6 C7 3(3) . . . . ?
C5 C6 C7 C2 -3(3) . . . . ?
C3 C2 C7 C6 1(3) . . . . ?
C1 C2 C7 C6 176.1(18) . . . . ?
O2 C9 C10 C11 -14(4) . . . . ?
C9 C10 C11 C12 13(4) . . . . ?
C10 C11 C12 O2 -8(4) . . . . ?
C18 C13 C14 C15 -9(3) . . . . ?
Lu C13 C14 C15 -173.6(16) . . . . ?
C18 C13 C14 P 175.5(14) . . . . ?
Lu C13 C14 P 11(2) . . . . ?
C13 C14 C15 C16 7(3) . . . . ?
P C14 C15 C16 -177.8(17) . . . . ?
C14 C15 C16 C17 0(3) . . . . ?
C15 C16 C17 C18 -3(4) . . . . ?
C16 C17 C18 C13 1(4) . . . . ?
C14 C13 C18 C17 5(3) . . . . ?
Lu C13 C18 C17 167.8(18) . . . . ?
C24 C19 C20 C21 0(3) . . . . ?
P C19 C20 C21 179.3(16) . . . . ?
C19 C20 C21 C22 0(3) . . . . ?
C20 C21 C22 C23 -2(3) . . . . ?
C21 C22 C23 C24 3(3) . . . . ?
C22 C23 C24 C19 -3(3) . . . . ?
C22 C23 C24 Lu -170.1(13) . . . 3_557 ?
C20 C19 C24 C23 1(2) . . . . ?
P C19 C24 C23 -178.1(14) . . . . ?
C20 C19 C24 Lu 170.2(13) . . . 3_557 ?
P C19 C24 Lu -9.2(18) . . . 3_557 ?
C30 C25 C26 C27 3(3) . . . . ?
P C25 C26 C27 -178.4(18) . . . . ?
C25 C26 C27 C28 -2(4) . . . . ?
C26 C27 C28 C29 -1(3) . . . . ?
C27 C28 C29 C30 3(3) . . . . ?
C28 C29 C30 C25 -1(3) . . . . ?
C26 C25 C30 C29 -2(3) . . . . ?
P C25 C30 C29 179.9(17) . . . . ?
C2 C3 O1 C8 179.3(17) . . . . ?
C4 C3 O1 C8 2(3) . . . . ?
C2 C3 O1 Lu -8.4(19) . . . . ?
C4 C3 O1 Lu 174.0(13) . . . . ?
C10 C9 O2 C12 11(4) . . . . ?
C10 C9 O2 Lu -149(2) . . . . ?
C11 C12 O2 C9 -2(3) . . . . ?
C11 C12 O2 Lu 158(2) . . . . ?
C20 C19 P C1 -161.2(15) . . . 3_557 ?
C24 C19 P C1 18.2(16) . . . 3_557 ?
C20 C19 P C14 -37.1(17) . . . . ?
C24 C19 P C14 142.3(14) . . . . ?
C20 C19 P C25 75.1(17) . . . . ?
C24 C19 P C25 -105.5(15) . . . . ?
C20 C19 P Lu -114.4(15) . . . . ?
C24 C19 P Lu 65.0(14) . . . . ?
C15 C14 P C1 -154.3(17) . . . 3_557 ?
C13 C14 P C1 21.5(19) . . . 3_557 ?
C15 C14 P C19 86(2) . . . . ?
C13 C14 P C19 -98.4(16) . . . . ?
C15 C14 P C25 -27(2) . . . . ?
C13 C14 P C25 149.0(16) . . . . ?
C15 C14 P Lu 177(2) . . . . ?
C13 C14 P Lu -7.2(14) . . . . ?
C26 C25 P C1 82.2(19) . . . 3_557 ?
C30 C25 P C1 -99.4(18) . . . 3_557 ?
C26 C25 P C19 -158.8(17) . . . . ?
C30 C25 P C19 19.6(19) . . . . ?
C26 C25 P C14 -45(2) . . . . ?
C30 C25 P C14 133.4(18) . . . . ?
C26 C25 P Lu 46(3) . . . . ?
C30 C25 P Lu -135.6(17) . . . . ?
C2 C1 Lu O2 -75.1(11) . . . . ?
P C1 Lu O2 73.7(9) 3_557 . . . ?
Lu C1 Lu O2 178.8(5) 3_557 . . . ?
C2 C1 Lu C24 -160.5(11) . . . 3_557 ?
P C1 Lu C24 -11.7(8) 3_557 . . 3_557 ?
Lu C1 Lu C24 93.5(6) 3_557 . . 3_557 ?
C2 C1 Lu O1 -2.1(10) . . . . ?
P C1 Lu O1 146.6(9) 3_557 . . . ?
Lu C1 Lu O1 -108.2(6) 3_557 . . . ?
C2 C1 Lu C13 42.4(15) . . . . ?
P C1 Lu C13 -168.8(8) 3_557 . . . ?
Lu C1 Lu C13 -63.7(11) 3_557 . . . ?
C2 C1 Lu C1 106.1(11) . . . 3_557 ?
P C1 Lu C1 -105.2(10) 3_557 . . 3_557 ?
Lu C1 Lu C1 0.0 3_557 . . 3_557 ?
C2 C1 Lu P 79.0(10) . . . . ?
P C1 Lu P -132.3(6) 3_557 . . . ?
Lu C1 Lu P -27.1(5) 3_557 . . . ?
C2 C1 Lu Lu 106.1(11) . . . 3_557 ?
P C1 Lu Lu -105.2(10) 3_557 . . 3_557 ?
C9 O2 Lu C1 26(2) . . . . ?
C12 O2 Lu C1 -131.2(17) . . . . ?
C9 O2 Lu C24 104.8(19) . . . 3_557 ?
C12 O2 Lu C24 -52.0(17) . . . 3_557 ?
C9 O2 Lu O1 -38.3(19) . . . . ?
C12 O2 Lu O1 164.9(17) . . . . ?
C9 O2 Lu C13 -124.1(19) . . . . ?
C12 O2 Lu C13 79.1(17) . . . . ?
C9 O2 Lu C1 -159(2) . . . 3_557 ?
C12 O2 Lu C1 45(3) . . . 3_557 ?
C9 O2 Lu P -111.3(18) . . . . ?
C12 O2 Lu P 91.9(18) . . . . ?
C9 O2 Lu Lu 28(2) . . . 3_557 ?
C12 O2 Lu Lu -129.3(16) . . . 3_557 ?
C3 O1 Lu C1 5.6(11) . . . . ?
C8 O1 Lu C1 177.5(16) . . . . ?
C3 O1 Lu O2 119.7(12) . . . . ?
C8 O1 Lu O2 -68.4(15) . . . . ?
C3 O1 Lu C24 42.0(15) . . . 3_557 ?
C8 O1 Lu C24 -146.1(15) . . . 3_557 ?
C3 O1 Lu C13 -150.8(12) . . . . ?
C8 O1 Lu C13 21.1(15) . . . . ?
C3 O1 Lu C1 -75.2(12) . . . 3_557 ?
C8 O1 Lu C1 96.7(15) . . . 3_557 ?
C3 O1 Lu P -97.4(11) . . . . ?
C8 O1 Lu P 74.5(15) . . . . ?
C3 O1 Lu Lu -37.0(11) . . . 3_557 ?
C8 O1 Lu Lu 134.9(15) . . . 3_557 ?
C14 C13 Lu C1 40(2) . . . . ?
C18 C13 Lu C1 -121.5(17) . . . . ?
C14 C13 Lu O2 163.4(16) . . . . ?
C18 C13 Lu O2 1.4(18) . . . . ?
C14 C13 Lu C24 -109.1(16) . . . 3_557 ?
C18 C13 Lu C24 88.9(19) . . . 3_557 ?
C14 C13 Lu O1 81.2(16) . . . . ?
C18 C13 Lu O1 -80.7(17) . . . . ?
C14 C13 Lu C1 -26.2(15) . . . 3_557 ?
C18 C13 Lu C1 171.9(18) . . . 3_557 ?
C14 C13 Lu P -6.6(13) . . . . ?
C18 C13 Lu P -169(2) . . . . ?
C14 C13 Lu Lu -3.7(17) . . . 3_557 ?
C18 C13 Lu Lu -165.6(16) . . . 3_557 ?
C1 P Lu C1 66.2(10) 3_557 . . . ?
C19 P Lu C1 -43.3(7) . . . . ?
C14 P Lu C1 -150.2(8) . . . . ?
C25 P Lu C1 112.7(18) . . . . ?
C1 P Lu O2 -154.9(10) 3_557 . . . ?
C19 P Lu O2 95.6(9) . . . . ?
C14 P Lu O2 -11.3(10) . . . . ?
C25 P Lu O2 -108.4(18) . . . . ?
C1 P Lu C24 -18.7(9) 3_557 . . 3_557 ?
C19 P Lu C24 -128.2(7) . . . 3_557 ?
C14 P Lu C24 124.9(8) . . . 3_557 ?
C25 P Lu C24 27.8(18) . . . 3_557 ?
C1 P Lu O1 133.3(8) 3_557 . . . ?
C19 P Lu O1 23.8(7) . . . . ?
C14 P Lu O1 -83.1(8) . . . . ?
C25 P Lu O1 179.9(17) . . . . ?
C1 P Lu C13 -138.9(9) 3_557 . . . ?
C19 P Lu C13 111.6(8) . . . . ?
C14 P Lu C13 4.8(9) . . . . ?
C25 P Lu C13 -92.3(18) . . . . ?
C19 P Lu C1 -109.5(9) . . . 3_557 ?
C14 P Lu C1 143.6(10) . . . 3_557 ?
C25 P Lu C1 46.6(18) . . . 3_557 ?
C1 P Lu Lu 44.2(7) 3_557 . . 3_557 ?
C19 P Lu Lu -65.3(6) . . . 3_557 ?
C14 P Lu Lu -172.1(7) . . . 3_557 ?
C25 P Lu Lu 90.8(17) . . . 3_557 ?
